data_7034449
loop_
_publ_author_name
'Komurasaki, Aina'
'Funasako, Yusuke'
'Mochida, Tomoyuki'

_publ_section_title
;
 Colorless organometallic ionic liquids from cationic ruthenium sandwich
 complexes: thermal properties, liquid properties, and crystal structures
 of [Ru(\h(5)-C5H5)(\h(6)-C6H5R)][X] (X = N(SO2CF3)2, N(SO2F)2, PF6).
;
_journal_issue 16
_journal_name_full 'Dalton transactions (Cambridge, England : 2003)'
_journal_page_first 7595
_journal_page_last 7605
_journal_paper_doi 10.1039/c5dt00723b
_journal_volume 44
_journal_year 2015
_chemical_formula_moiety 'C15 H19 Ru, F6 P'
_chemical_formula_sum 'C15 H19 F6 P Ru'
_chemical_formula_weight 445.34
_chemical_name_systematic
; 
 ? 
;
_space_group_IT_number 14
_symmetry_cell_setting monoclinic
_symmetry_space_group_name_Hall '-P 2ybc'
_symmetry_space_group_name_H-M 'P 1 21/c 1'
_atom_sites_solution_hydrogens geom
_atom_sites_solution_primary direct
_atom_sites_solution_secondary difmap
_audit_creation_method SHELXL-97
_audit_update_record
;
2014-07-12 deposited with the CCDC.
2015-03-17 downloaded from the CCDC.
;
_cell_angle_alpha 90.00
_cell_angle_beta 108.800(4)
_cell_angle_gamma 90.00
_cell_formula_units_Z 4
_cell_length_a 7.6403(10)
_cell_length_b 9.1602(12)
_cell_length_c 23.401(3)
_cell_measurement_reflns_used 5358
_cell_measurement_temperature 100
_cell_measurement_theta_max 27.57
_cell_measurement_theta_min 2.41
_cell_volume 1550.4(4)
_computing_cell_refinement 'APEX2 (Bruker AXS, 2006)'
_computing_data_collection 'APEX2 (Bruker AXS, 2006)'
_computing_data_reduction 'SAINT (Bruker AXS, 2004)'
_computing_molecular_graphics 'XSHEL (Bruker AXS,2002)'
_computing_publication_material 'XCIF (Bruker AXS, 2001)'
_computing_structure_refinement 'SHELXL-97 (Sheldrick, 1997)'
_computing_structure_solution 'SHELXS-97 (Sheldrick, 1997)'
_diffrn_ambient_temperature 100
_diffrn_detector_area_resol_mean 8.333
_diffrn_measured_fraction_theta_full 0.995
_diffrn_measured_fraction_theta_max 0.995
_diffrn_measurement_device_type 'Bruker APEXII CCD area detector'
_diffrn_measurement_method 'phi and omega scans'
_diffrn_radiation_monochromator 'Bruker Helios multilayer confocal mirror'
_diffrn_radiation_source 'Bruker TXS fine-focus rotating anode'
_diffrn_radiation_type MoK\a
_diffrn_radiation_wavelength 0.71073
_diffrn_reflns_av_R_equivalents 0.0118
_diffrn_reflns_av_sigmaI/netI 0.0134
_diffrn_reflns_limit_h_max 9
_diffrn_reflns_limit_h_min -4
_diffrn_reflns_limit_k_max 11
_diffrn_reflns_limit_k_min -11
_diffrn_reflns_limit_l_max 27
_diffrn_reflns_limit_l_min -29
_diffrn_reflns_number 8011
_diffrn_reflns_theta_full 26.37
_diffrn_reflns_theta_max 26.37
_diffrn_reflns_theta_min 1.84
_exptl_absorpt_coefficient_mu 1.172
_exptl_absorpt_correction_T_max 0.8918
_exptl_absorpt_correction_T_min 0.7909
_exptl_absorpt_correction_type empirical
_exptl_absorpt_process_details
;
SADABS Sheldrick 1996
;
_exptl_crystal_colour colorless
_exptl_crystal_density_diffrn 1.908
_exptl_crystal_density_method 'not measured'
_exptl_crystal_description block
_exptl_crystal_F_000 888
_exptl_crystal_size_max 0.21
_exptl_crystal_size_mid 0.10
_exptl_crystal_size_min 0.10
_refine_diff_density_max 1.112
_refine_diff_density_min -0.570
_refine_diff_density_rms 0.082
_refine_ls_extinction_method none
_refine_ls_goodness_of_fit_ref 1.139
_refine_ls_hydrogen_treatment constr
_refine_ls_matrix_type full
_refine_ls_number_parameters 209
_refine_ls_number_reflns 3163
_refine_ls_number_restraints 0
_refine_ls_restrained_S_all 1.139
_refine_ls_R_factor_all 0.0305
_refine_ls_R_factor_gt 0.0281
_refine_ls_shift/su_max 0.001
_refine_ls_shift/su_mean 0.000
_refine_ls_structure_factor_coef Fsqd
_refine_ls_weighting_details 'calc w=1/[\s^2^(Fo^2^)+(0.0144P)^2^+4.6543P] where P=(Fo^2^+2Fc^2^)/3'
_refine_ls_weighting_scheme calc
_refine_ls_wR_factor_gt 0.0634
_refine_ls_wR_factor_ref 0.0649
_reflns_number_gt 2880
_reflns_number_total 3163
_reflns_threshold_expression >2sigma(I)
_cod_data_source_file c5dt00723b2.cif
_cod_data_source_block CpRuBuPF6
_cod_depositor_comments
;
The following automatic conversions were performed:

'_symmetry_cell_setting' value 'Monoclinic' changed to 'monoclinic'
according to
/usr/data/users/saulius/crontab/automatic-downloads/rss-feeds/RSC/lib/dictionaries/cif_core.dic
dictionary named 'cif_core.dic' version 2.4.2 from 2011-04-26.

Automatic conversion script
Id: cif_fix_values 3105 2015-03-04 15:46:00Z robertas 

 Adding full bibliography for 7034449--7034455.cif.
;
_cod_original_cell_volume 1550.4(3)
_cod_original_sg_symbol_H-M 'P 21/c'
_cod_database_code 7034449

loop_
_symmetry_equiv_pos_as_xyz
'x, y, z'
'-x, y+1/2, -z+1/2'
'-x, -y, -z'
'x, -y-1/2, z-1/2'

loop_
_atom_site_label
_atom_site_type_symbol
_atom_site_fract_x
_atom_site_fract_y
_atom_site_fract_z
_atom_site_U_iso_or_equiv
_atom_site_adp_type
_atom_site_occupancy
_atom_site_symmetry_multiplicity
_atom_site_calc_flag
_atom_site_refinement_flags
C1 C 0.6630(4) 0.3318(3) 0.91417(14) 0.0199(6) Uani 1 1 d .
H1 H 0.5752 0.3966 0.8838 0.024 Uiso 1 1 calc R
C2 C 0.8048(4) 0.3785(4) 0.96636(15) 0.0290(7) Uani 1 1 d .
H2 H 0.8348 0.4821 0.9792 0.035 Uiso 1 1 calc R
C3 C 0.8906(4) 0.2538(5) 0.99877(14) 0.0346(9) Uani 1 1 d .
H3 H 0.9914 0.2534 1.0386 0.041 Uiso 1 1 calc R
C4 C 0.8018(4) 0.1293(4) 0.96641(16) 0.0306(8) Uani 1 1 d .
H4 H 0.8290 0.0255 0.9795 0.037 Uiso 1 1 calc R
C5 C 0.6608(4) 0.1774(3) 0.91413(14) 0.0213(6) Uani 1 1 d .
H5 H 0.5711 0.1138 0.8838 0.026 Uiso 1 1 calc R
C6 C 0.9554(4) 0.3411(3) 0.82518(12) 0.0169(6) Uani 1 1 d .
C7 C 1.0980(4) 0.4004(3) 0.87510(13) 0.0187(6) Uani 1 1 d .
H7 H 1.0970 0.5073 0.8837 0.022 Uiso 1 1 calc R
C8 C 1.2183(4) 0.3080(4) 0.91889(13) 0.0215(6) Uani 1 1 d .
H8 H 1.3006 0.3509 0.9575 0.026 Uiso 1 1 calc R
C9 C 1.1983(4) 0.1558(4) 0.91328(14) 0.0230(6) Uani 1 1 d .
H9 H 1.2665 0.0917 0.9479 0.028 Uiso 1 1 calc R
C10 C 1.0583(4) 0.0961(3) 0.86414(14) 0.0226(6) Uani 1 1 d .
H10 H 1.0289 -0.0102 0.8645 0.027 Uiso 1 1 calc R
C11 C 0.9379(4) 0.1867(3) 0.82061(12) 0.0180(6) Uani 1 1 d .
H11 H 0.8253 0.1433 0.7907 0.022 Uiso 1 1 calc R
C12 C 0.8262(4) 0.4391(3) 0.77838(13) 0.0223(6) Uani 1 1 d .
H12A H 0.6986 0.4022 0.7701 0.027 Uiso 1 1 calc R
H12B H 0.8568 0.4300 0.7405 0.027 Uiso 1 1 calc R
C13 C 0.8280(4) 0.6013(3) 0.79406(14) 0.0243(6) Uani 1 1 d .
H13A H 0.8046 0.6121 0.8331 0.029 Uiso 1 1 calc R
H13B H 0.9519 0.6421 0.7989 0.029 Uiso 1 1 calc R
C14 C 0.6854(4) 0.6862(3) 0.74652(13) 0.0224(6) Uani 1 1 d .
H14A H 0.5607 0.6543 0.7456 0.027 Uiso 1 1 calc R
H14B H 0.6982 0.6646 0.7066 0.027 Uiso 1 1 calc R
C15 C 0.7032(4) 0.8503(4) 0.75764(15) 0.0264(7) Uani 1 1 d .
H15A H 0.6702 0.8742 0.7937 0.040 Uiso 1 1 calc R
H15B H 0.6199 0.9017 0.7227 0.040 Uiso 1 1 calc R
H15C H 0.8310 0.8805 0.7637 0.040 Uiso 1 1 calc R
F1 F 0.2280(2) 0.7639(2) 0.88476(9) 0.0268(4) Uani 1 1 d .
F2 F 0.6671(2) 0.7385(2) 0.91490(9) 0.0330(5) Uani 1 1 d .
F3 F 0.4783(3) 0.8625(2) 0.95472(8) 0.0273(4) Uani 1 1 d .
F4 F 0.4166(3) 0.6392(2) 0.84486(8) 0.0327(4) Uani 1 1 d .
F5 F 0.4428(3) 0.8847(2) 0.85538(8) 0.0306(4) Uani 1 1 d .
F6 F 0.4518(3) 0.61801(19) 0.94426(8) 0.0277(4) Uani 1 1 d .
P1 P 0.44775(9) 0.75129(8) 0.89974(3) 0.01361(15) Uani 1 1 d .
Ru1 Ru 0.92800(3) 0.25168(2) 0.910184(9) 0.01036(7) Uani 1 1 d .

loop_
_atom_site_aniso_label
_atom_site_aniso_U_11
_atom_site_aniso_U_22
_atom_site_aniso_U_33
_atom_site_aniso_U_23
_atom_site_aniso_U_13
_atom_site_aniso_U_12
C1 0.0125(13) 0.0216(15) 0.0291(16) 0.0013(12) 0.0116(12) 0.0038(11)
C2 0.0201(15) 0.0369(19) 0.0367(18) -0.0190(15) 0.0185(14) -0.0059(14)
C3 0.0152(14) 0.077(3) 0.0148(14) 0.0013(16) 0.0089(12) 0.0007(16)
C4 0.0214(15) 0.0390(19) 0.0393(19) 0.0205(16) 0.0209(14) 0.0065(14)
C5 0.0115(13) 0.0261(16) 0.0294(16) -0.0016(13) 0.0112(12) -0.0055(11)
C6 0.0161(13) 0.0225(14) 0.0149(13) 0.0044(11) 0.0090(11) 0.0039(11)
C7 0.0219(14) 0.0172(14) 0.0218(14) -0.0004(11) 0.0138(12) -0.0056(11)
C8 0.0091(12) 0.0406(18) 0.0160(13) 0.0009(13) 0.0058(11) -0.0048(12)
C9 0.0175(14) 0.0335(17) 0.0227(15) 0.0103(13) 0.0132(12) 0.0124(13)
C10 0.0311(16) 0.0176(14) 0.0251(15) 0.0011(12) 0.0174(13) 0.0076(12)
C11 0.0177(13) 0.0231(15) 0.0152(13) -0.0041(12) 0.0078(11) -0.0007(11)
C12 0.0190(14) 0.0281(16) 0.0193(14) 0.0012(12) 0.0054(11) 0.0001(12)
C13 0.0245(15) 0.0256(16) 0.0224(15) 0.0009(13) 0.0068(12) -0.0001(13)
C14 0.0159(13) 0.0296(16) 0.0215(14) -0.0022(13) 0.0058(11) -0.0028(12)
C15 0.0220(15) 0.0289(17) 0.0310(17) 0.0086(14) 0.0121(13) 0.0075(13)
F1 0.0130(8) 0.0299(10) 0.0347(10) 0.0007(8) 0.0039(7) 0.0016(7)
F2 0.0131(8) 0.0503(13) 0.0351(11) -0.0016(9) 0.0070(8) 0.0020(8)
F3 0.0339(10) 0.0239(9) 0.0231(9) -0.0096(8) 0.0078(8) -0.0036(8)
F4 0.0421(11) 0.0298(10) 0.0275(10) -0.0158(8) 0.0129(9) -0.0047(9)
F5 0.0378(11) 0.0252(10) 0.0265(10) 0.0092(8) 0.0072(8) -0.0065(8)
F6 0.0314(10) 0.0214(9) 0.0302(10) 0.0100(8) 0.0097(8) 0.0034(8)
P1 0.0123(3) 0.0133(3) 0.0145(3) -0.0010(3) 0.0033(3) -0.0004(3)
Ru1 0.00806(11) 0.01124(11) 0.01221(11) 0.00022(8) 0.00387(8) -0.00009(8)

loop_
_atom_type_symbol
_atom_type_description
_atom_type_scat_dispersion_real
_atom_type_scat_dispersion_imag
_atom_type_scat_source
C C 0.0033 0.0016 'International Tables Vol C Tables 4.2.6.8 and 6.1.1.4'
H H 0.0000 0.0000 'International Tables Vol C Tables 4.2.6.8 and 6.1.1.4'
F F 0.0171 0.0103 'International Tables Vol C Tables 4.2.6.8 and 6.1.1.4'
P P 0.1023 0.0942 'International Tables Vol C Tables 4.2.6.8 and 6.1.1.4'
Ru Ru -1.2594 0.8363 'International Tables Vol C Tables 4.2.6.8 and 6.1.1.4'

loop_
_geom_angle_atom_site_label_1
_geom_angle_atom_site_label_2
_geom_angle_atom_site_label_3
_geom_angle
C2 C1 C5 108.0(3)
C2 C1 Ru1 71.06(16)
C5 C1 Ru1 71.02(16)
C2 C1 H1 126.0
C5 C1 H1 126.0
Ru1 C1 H1 126.0
C3 C2 C1 108.3(3)
C3 C2 Ru1 71.13(18)
C1 C2 Ru1 71.18(17)
C3 C2 H2 125.8
C1 C2 H2 125.8
Ru1 C2 H2 125.8
C2 C3 C4 107.8(3)
C2 C3 Ru1 71.15(17)
C4 C3 Ru1 70.82(17)
C2 C3 H3 126.1
C4 C3 H3 126.1
Ru1 C3 H3 126.1
C3 C4 C5 108.2(3)
C3 C4 Ru1 71.29(18)
C5 C4 Ru1 71.27(17)
C3 C4 H4 125.9
C5 C4 H4 125.9
Ru1 C4 H4 125.9
C1 C5 C4 107.8(3)
C1 C5 Ru1 71.18(16)
C4 C5 Ru1 70.83(16)
C1 C5 H5 126.1
C4 C5 H5 126.1
Ru1 C5 H5 126.1
C11 C6 C7 118.0(3)
C11 C6 C12 120.9(3)
C7 C6 C12 121.1(3)
C11 C6 Ru1 70.55(16)
C7 C6 Ru1 70.97(15)
C12 C6 Ru1 129.78(19)
C8 C7 C6 120.9(3)
C8 C7 Ru1 71.69(16)
C6 C7 Ru1 71.62(15)
C8 C7 H7 119.0
C6 C7 H7 119.0
Ru1 C7 H7 119.0
C9 C8 C7 120.0(3)
C9 C8 Ru1 71.65(16)
C7 C8 Ru1 71.09(16)
C9 C8 H8 119.5
C7 C8 H8 119.5
Ru1 C8 H8 119.5
C8 C9 C10 119.7(3)
C8 C9 Ru1 71.53(16)
C10 C9 Ru1 70.93(16)
C8 C9 H9 119.6
C10 C9 H9 119.6
Ru1 C9 H9 119.6
C11 C10 C9 120.8(3)
C11 C10 Ru1 71.28(16)
C9 C10 Ru1 72.12(16)
C11 C10 H10 119.1
C9 C10 H10 119.1
Ru1 C10 H10 119.1
C10 C11 C6 120.7(3)
C10 C11 Ru1 71.63(16)
C6 C11 Ru1 71.99(16)
C10 C11 H11 119.2
C6 C11 H11 119.2
Ru1 C11 H11 119.2
C6 C12 C13 116.7(3)
C6 C12 H12A 108.1
C13 C12 H12A 108.1
C6 C12 H12B 108.1
C13 C12 H12B 108.1
H12A C12 H12B 107.3
C14 C13 C12 112.2(3)
C14 C13 H13A 109.2
C12 C13 H13A 109.2
C14 C13 H13B 109.2
C12 C13 H13B 109.2
H13A C13 H13B 107.9
C13 C14 C15 112.4(3)
C13 C14 H14A 109.1
C15 C14 H14A 109.1
C13 C14 H14B 109.1
C15 C14 H14B 109.1
H14A C14 H14B 107.9
C14 C15 H15A 109.5
C14 C15 H15B 109.5
H15A C15 H15B 109.5
C14 C15 H15C 109.5
H15A C15 H15C 109.5
H15B C15 H15C 109.5
F5 P1 F3 90.13(11)
F5 P1 F6 179.71(12)
F3 P1 F6 89.71(10)
F5 P1 F4 90.17(11)
F3 P1 F4 179.67(11)
F6 P1 F4 89.99(11)
F5 P1 F2 90.19(11)
F3 P1 F2 89.85(10)
F6 P1 F2 90.06(11)
F4 P1 F2 90.29(11)
F5 P1 F1 89.96(10)
F3 P1 F1 90.07(10)
F6 P1 F1 89.79(10)
F4 P1 F1 89.79(10)
F2 P1 F1 179.82(12)
C4 Ru1 C5 37.90(12)
C4 Ru1 C3 37.89(14)
C5 Ru1 C3 63.37(12)
C4 Ru1 C2 63.17(14)
C5 Ru1 C2 63.20(12)
C3 Ru1 C2 37.72(14)
C4 Ru1 C1 63.24(12)
C5 Ru1 C1 37.81(11)
C3 Ru1 C1 63.22(12)
C2 Ru1 C1 37.75(11)
C4 Ru1 C11 126.44(13)
C5 Ru1 C11 106.00(11)
C3 Ru1 C11 164.00(14)
C2 Ru1 C11 150.53(12)
C1 Ru1 C11 116.62(11)
C4 Ru1 C10 108.66(13)
C5 Ru1 C10 113.25(12)
C3 Ru1 C10 133.38(13)
C2 Ru1 C10 170.95(13)
C1 Ru1 C10 143.90(12)
C11 Ru1 C10 37.10(11)
C4 Ru1 C7 165.50(13)
C5 Ru1 C7 151.16(11)
C3 Ru1 C7 128.23(13)
C2 Ru1 C7 108.33(12)
C1 Ru1 C7 118.14(11)
C11 Ru1 C7 67.00(11)
C10 Ru1 C7 78.79(11)
C4 Ru1 C8 133.47(12)
C5 Ru1 C8 171.34(11)
C3 Ru1 C8 110.08(11)
C2 Ru1 C8 115.65(12)
C1 Ru1 C8 146.09(12)
C11 Ru1 C8 79.08(11)
C10 Ru1 C8 66.47(12)
C7 Ru1 C8 37.22(11)
C4 Ru1 C6 156.77(12)
C5 Ru1 C6 120.80(11)
C3 Ru1 C6 157.81(14)
C2 Ru1 C6 121.75(13)
C1 Ru1 C6 105.68(11)
C11 Ru1 C6 37.46(11)
C10 Ru1 C6 67.29(11)
C7 Ru1 C6 37.42(10)
C8 Ru1 C6 67.50(10)
C4 Ru1 C9 111.39(12)
C5 Ru1 C9 138.37(12)
C3 Ru1 C9 112.15(12)
C2 Ru1 C9 140.09(12)
C1 Ru1 C9 174.55(11)
C11 Ru1 C9 66.92(11)
C10 Ru1 C9 36.95(12)
C7 Ru1 C9 66.76(11)
C8 Ru1 C9 36.82(12)
C6 Ru1 C9 79.65(10)

loop_
_geom_bond_atom_site_label_1
_geom_bond_atom_site_label_2
_geom_bond_distance
C1 C2 1.412(4)
C1 C5 1.414(4)
C1 Ru1 2.184(3)
C1 H1 1.0000
C2 C3 1.411(5)
C2 Ru1 2.182(3)
C2 H2 1.0000
C3 C4 1.415(5)
C3 Ru1 2.182(3)
C3 H3 1.0000
C4 C5 1.415(4)
C4 Ru1 2.176(3)
C4 H4 1.0000
C5 Ru1 2.182(3)
C5 H5 1.0000
C6 C11 1.421(4)
C6 C7 1.423(4)
C6 C12 1.511(4)
C6 Ru1 2.223(3)
C7 C8 1.416(4)
C7 Ru1 2.214(3)
C7 H7 1.0000
C8 C9 1.404(5)
C8 Ru1 2.222(3)
C8 H8 1.0000
C9 C10 1.405(4)
C9 Ru1 2.223(3)
C9 H9 1.0000
C10 C11 1.403(4)
C10 Ru1 2.208(3)
C10 H10 1.0000
C11 Ru1 2.204(3)
C11 H11 1.0000
C12 C13 1.529(4)
C12 H12A 0.9900
C12 H12B 0.9900
C13 C14 1.499(4)
C13 H13A 0.9900
C13 H13B 0.9900
C14 C15 1.524(5)
C14 H14A 0.9900
C14 H14B 0.9900
C15 H15A 0.9800
C15 H15B 0.9800
C15 H15C 0.9800
F1 P1 1.6050(18)
F2 P1 1.6018(18)
F3 P1 1.5979(18)
F4 P1 1.6009(18)
F5 P1 1.5963(18)
F6 P1 1.5986(18)
